data_1011015
loop_
_publ_author_name
'McMurchy, G C'

_publ_section_title
;
The Crystal Structure of the Chlorite Minerals.
;
_journal_coden_ASTM ZEKGAX
_journal_name_full
;
Zeitschrift fuer Kristallographie, Kristallgeometrie, Kristallphysik,
Kristallchemie (-144,1977)
;
_journal_page_first 420
_journal_page_last 432
_journal_volume 88
_journal_year 1934
_chemical_compound_source 'from Philipsburg, Montana, USA'
_chemical_formula_structural 'Al2 Mg5 Si3 O10 (O H)8'
_chemical_formula_sum 'Al2 H8 Mg5 O18 Si3'
_chemical_name_mineral 'Clinochlore 2M'
_chemical_name_systematic
;
Dialuminium pentamagnesium trisilicate octahydroxide
;
_space_group_IT_number 15
_symmetry_cell_setting monoclinic
_symmetry_Int_Tables_number 15
_symmetry_space_group_name_Hall '-C 2yc'
_symmetry_space_group_name_H-M 'C 1 2/c 1'
_cell_angle_alpha 90
_cell_angle_beta 97.147
_cell_angle_gamma 90
_cell_formula_units_Z 4
_cell_length_a 5.305
_cell_length_b 9.189
_cell_length_c 28.5
_cell_volume 1378.5
_exptl_crystal_density_meas 2.68
_cod_original_formula_sum 'H8 Al2 Mg5 O18 Si3'
_cod_database_code 1011015

loop_
_symmetry_equiv_pos_as_xyz
x,y,z
-x,y,1/2-z
-x,-y,-z
x,-y,1/2+z
1/2+x,1/2+y,z
1/2-x,1/2+y,1/2-z
1/2-x,1/2-y,-z
1/2+x,1/2-y,1/2+z

loop_
_atom_site_label
_atom_site_type_symbol
_atom_site_symmetry_multiplicity
_atom_site_Wyckoff_symbol
_atom_site_fract_x
_atom_site_fract_y
_atom_site_fract_z
_atom_site_occupancy
_atom_site_attached_hydrogens
_atom_site_calc_flag
Mg1 Mg2+ 4 a 0. 0. 0. 1. 0 d
Mg2 Mg2+ 8 f 0. 0.3333 0. 1. 0 d
Mg3 Mg2+ 4 e 0. 0.1667 0.25 0.6777 0 d
Al1 Al3+ 4 e 0. 0.1667 0.25 0.3333 0 d
Mg4 Mg2+ 4 e 0. -0.1667 0.25 0.6777 0 d
Al2 Al3+ 4 e 0. -0.1667 0.25 0.3333 0 d
Mg5 Mg2+ 4 e 0. 0.5 0.25 0.6667 0 d
Al3 Al3+ 4 e 0. 0.5 0.25 0.3333 0 d
Si1 Si4+ 8 f -0.269 0. 0.094 0.75 0 d
Al4 Al3+ 8 f -0.269 0. 0.094 0.25 0 d
Si2 Si4+ 8 f -0.269 -0.3333 0.094 0.75 0 d
Al5 Al3+ 8 f -0.269 -0.3333 0.094 0.25 0 d
O1 O2- 8 f -0.308 0.3333 0.039 1. 1 d
O2 O2- 8 f -0.308 -0.3333 0.039 1. 0 d
O3 O2- 8 f -0.308 0. 0.039 1. 0 d
O4 O2- 8 f -0.006 0.083 0.114 1. 0 d
O5 O2- 8 f -0.006 -0.417 0.114 1. 0 d
O6 O2- 8 f -0.256 -0.1667 0.114 1. 0 d
O7 O2- 8 f 0.142 0. 0.211 1. 1 d
O8 O2- 8 f 0.142 0.3333 0.211 1. 1 d
O9 O2- 8 f 0.142 -0.3333 0.211 1. 1 d
H1 H1+ 8 f -1. -1. -1. 4. 0 dum

loop_
_atom_type_symbol
_atom_type_oxidation_number
Mg2+ 2.000
Al3+ 3.000
Si4+ 4.000
O2- -2.000
H1+ 1.000
